data_7053195
loop_
_publ_author_name
'Marets, N.'
'Bulach, V.'
'Hosseini, M. W.'

_publ_section_title
;
 Molecular tectonics: chiral 1- and 2-D zinc coordination networks based
 on chiral porphyrins bearing pyridyl and ethynylpyridyl appended units
;
_journal_issue 11
_journal_name_full 'New Journal of Chemistry'
_journal_page_first 3549
_journal_paper_doi 10.1039/c3nj00591g
_journal_volume 37
_journal_year 2013
_chemical_formula_sum 'C53 H55 N7 O6 Zn'
_chemical_formula_weight 951.41
_chemical_name_systematic
; 
 ? 
;
_space_group_IT_number 5
_symmetry_cell_setting monoclinic
_symmetry_space_group_name_Hall 'C 2y'
_symmetry_space_group_name_H-M 'C 1 2 1'
_atom_sites_solution_hydrogens geom
_atom_sites_solution_primary direct
_atom_sites_solution_secondary difmap
_audit_creation_method SHELXL-97
_cell_angle_alpha 90.00
_cell_angle_beta 112.382(2)
_cell_angle_gamma 90.00
_cell_formula_units_Z 8
_cell_length_a 34.3268(10)
_cell_length_b 14.1957(3)
_cell_length_c 21.8632(5)
_cell_measurement_reflns_used 9575
_cell_measurement_temperature 173(2)
_cell_measurement_theta_max 23.61
_cell_measurement_theta_min 2.30
_cell_volume 9851.2(4)
_computing_cell_refinement 'Bruker SAINT'
_computing_data_collection 'Bruker APEX2'
_computing_data_reduction 'Bruker SAINT'
_computing_molecular_graphics 'Bruker SHELXTL'
_computing_publication_material 'Bruker SHELXTL'
_computing_structure_refinement 'SHELXL-97 (Sheldrick, 2008)'
_computing_structure_solution 'SHELXS-97 (Sheldrick, 2008)'
_diffrn_ambient_temperature 173(2)
_diffrn_measured_fraction_theta_full 0.997
_diffrn_measured_fraction_theta_max 0.997
_diffrn_measurement_device_type 'Bruker APEX-II CCD'
_diffrn_measurement_method '\f and \w scans'
_diffrn_radiation_monochromator graphite
_diffrn_radiation_source 'fine-focus sealed tube'
_diffrn_radiation_type MoK\a
_diffrn_radiation_wavelength 0.71073
_diffrn_reflns_av_R_equivalents 0.0000
_diffrn_reflns_av_sigmaI/netI 0.0948
_diffrn_reflns_limit_h_max 44
_diffrn_reflns_limit_h_min -48
_diffrn_reflns_limit_k_max 19
_diffrn_reflns_limit_k_min -14
_diffrn_reflns_limit_l_max 30
_diffrn_reflns_limit_l_min 0
_diffrn_reflns_number 26372
_diffrn_reflns_theta_full 30.13
_diffrn_reflns_theta_max 30.13
_diffrn_reflns_theta_min 1.91
_exptl_absorpt_coefficient_mu 0.555
_exptl_absorpt_correction_T_max 0.9835
_exptl_absorpt_correction_T_min 0.9517
_exptl_absorpt_correction_type multi-scan
_exptl_absorpt_process_details sadabs
_exptl_crystal_colour red
_exptl_crystal_density_diffrn 1.283
_exptl_crystal_density_meas ?
_exptl_crystal_density_method 'not measured'
_exptl_crystal_description needle
_exptl_crystal_F_000 4000
_exptl_crystal_size_max 0.09
_exptl_crystal_size_mid 0.03
_exptl_crystal_size_min 0.03
_platon_squeeze_details
; 
 Disordered solvent molecules (2 DMF, 6 H2O) were removed 
from the asymetric unit. However their contributions were included in 
the overall formula 
;
_refine_diff_density_max 0.901
_refine_diff_density_min -0.701
_refine_diff_density_rms 0.089
_refine_ls_abs_structure_details 'Flack H D (1983), Acta Cryst. A39, 876-881'
_refine_ls_abs_structure_Flack 0.119(14)
_refine_ls_extinction_method none
_refine_ls_goodness_of_fit_ref 1.047
_refine_ls_hydrogen_treatment constr
_refine_ls_matrix_type full
_refine_ls_number_parameters 981
_refine_ls_number_reflns 26372
_refine_ls_number_restraints 18
_refine_ls_restrained_S_all 1.050
_refine_ls_R_factor_all 0.1356
_refine_ls_R_factor_gt 0.0721
_refine_ls_shift/su_max 0.026
_refine_ls_shift/su_mean 0.001
_refine_ls_structure_factor_coef Fsqd
_refine_ls_weighting_details 'calc w=1/[\s^2^(Fo^2^)+(0.1236P)^2^+0.0000P] where P=(Fo^2^+2Fc^2^)/3'
_refine_ls_weighting_scheme calc
_refine_ls_wR_factor_gt 0.2011
_refine_ls_wR_factor_ref 0.2225
_reflns_number_gt 14269
_reflns_number_total 26372
_reflns_threshold_expression >2sigma(I)
_cod_data_source_file c3nj00591g.txt
_cod_data_source_block compound
_cod_depositor_comments
;
The following automatic conversions were performed:

'_symmetry_cell_setting' value 'Monoclinic' changed to 'monoclinic'
according to /home/saulius/struct/CIF-dictionaries/cif_core.dic
dictionary named 'cif_core.dic' version 2.4.2 from 2011-04-26.

Automatic conversion script
Id: cif_fix_values 1891 2012-01-12 08:04:46Z andrius 

The following automatic conversions were performed:

'_exptl_crystal_density_meas' value 'none' was changed to '?' - the
value is perceived as not measured.

Automatic conversion script
Id: cif_fix_values 3008 2015-01-20 13:52:24Z robertas 
;
_cod_original_sg_symbol_H-M C2
_cod_database_code 7053195

loop_
_symmetry_equiv_pos_as_xyz
'x, y, z'
'-x, y, -z'
'x+1/2, y+1/2, z'
'-x+1/2, y+1/2, -z'

loop_
_atom_site_label
_atom_site_type_symbol
_atom_site_fract_x
_atom_site_fract_y
_atom_site_fract_z
_atom_site_U_iso_or_equiv
_atom_site_adp_type
_atom_site_occupancy
_atom_site_symmetry_multiplicity
_atom_site_calc_flag
_atom_site_refinement_flags
Zn1 Zn 0.300143(14) 0.65307(3) 0.66741(2) 0.02950(14) Uani 1 1 d .
N1 N 0.32892(11) 0.7269(3) 0.61486(19) 0.0322(9) Uani 1 1 d .
N2 N 0.25454(12) 0.7584(3) 0.6429(2) 0.0384(10) Uani 1 1 d .
N3 N 0.28079(11) 0.6105(3) 0.74145(18) 0.0292(9) Uani 1 1 d .
N4 N 0.35565(12) 0.5807(3) 0.7137(2) 0.0358(10) Uani 1 1 d .
C1 C 0.36491(17) 0.7074(4) 0.6098(3) 0.0418(13) Uani 1 1 d .
C2 C 0.37107(19) 0.7633(5) 0.5584(3) 0.0526(16) Uani 1 1 d .
H2 H 0.3943 0.7613 0.5448 0.063 Uiso 1 1 calc R
C3 C 0.33676(15) 0.8184(4) 0.5344(2) 0.0357(12) Uani 1 1 d .
H3 H 0.3308 0.8646 0.5006 0.043 Uiso 1 1 calc R
C4 C 0.31201(16) 0.7941(4) 0.5687(2) 0.0387(12) Uani 1 1 d .
C5 C 0.27075(17) 0.8398(4) 0.5580(3) 0.0380(12) Uani 1 1 d .
C6 C 0.24554(17) 0.8213(3) 0.5940(3) 0.0361(12) Uani 1 1 d .
C7 C 0.2081(2) 0.8715(4) 0.5855(3) 0.0577(17) Uani 1 1 d .
H7 H 0.1952 0.9192 0.5538 0.069 Uiso 1 1 calc R
C8 C 0.1950(2) 0.8383(4) 0.6305(3) 0.0554(17) Uani 1 1 d .
H8 H 0.1706 0.8591 0.6371 0.066 Uiso 1 1 calc R
C9 C 0.22310(17) 0.7660(4) 0.6680(3) 0.0453(14) Uani 1 1 d .
C10 C 0.21971(15) 0.7160(4) 0.7206(3) 0.0379(12) Uani 1 1 d .
C11 C 0.24792(14) 0.6430(5) 0.7555(2) 0.0389(12) Uani 1 1 d .
C12 C 0.24493(18) 0.5954(5) 0.8105(3) 0.0539(16) Uani 1 1 d .
H12 H 0.2240 0.6039 0.8287 0.065 Uiso 1 1 calc R
C13 C 0.27804(16) 0.5354(4) 0.8319(3) 0.0459(14) Uani 1 1 d .
H13 H 0.2856 0.4965 0.8701 0.055 Uiso 1 1 calc R
C14 C 0.29975(15) 0.5399(4) 0.7877(2) 0.0412(13) Uani 1 1 d .
C15 C 0.33634(15) 0.4924(4) 0.7950(3) 0.0395(13) Uani 1 1 d .
C16 C 0.36327(15) 0.5144(3) 0.7616(2) 0.0350(11) Uani 1 1 d .
C17 C 0.40433(16) 0.4689(4) 0.7758(3) 0.0455(13) Uani 1 1 d .
H17 H 0.4167 0.4190 0.8059 0.055 Uiso 1 1 calc R
C18 C 0.42042(16) 0.5144(4) 0.7361(2) 0.0457(14) Uani 1 1 d .
H18 H 0.4474 0.5034 0.7348 0.055 Uiso 1 1 calc R
C19 C 0.39056(16) 0.5811(4) 0.6968(3) 0.0405(13) Uani 1 1 d .
C20 C 0.39669(15) 0.6413(5) 0.6485(2) 0.0429(12) Uani 1 1 d .
C21 C 0.25679(19) 0.9112(4) 0.5043(3) 0.0375(13) Uani 1 1 d .
C22 C 0.26253(19) 1.0108(4) 0.5209(3) 0.0537(16) Uani 1 1 d .
H22 H 0.2760 1.0321 0.5652 0.064 Uiso 1 1 calc R
H24 H 0.2083 0.9400 0.3470 0.064 Uiso 1 1 d R
H23 H 0.2511 1.1367 0.4806 0.064 Uiso 1 1 d R
C23 C 0.24766(17) 1.0703(3) 0.4699(2) 0.0372(12) Uani 1 1 d .
N5 N 0.22803(12) 1.0502(3) 0.40721(19) 0.0320(9) Uani 1 1 d .
C24 C 0.22236(18) 0.9574(4) 0.3920(3) 0.0386(13) Uani 1 1 d .
C25 C 0.23732(18) 0.8869(4) 0.4404(3) 0.0439(14) Uani 1 1 d .
H25 H 0.2337 0.8224 0.4281 0.053 Uiso 1 1 calc R
C26 C 0.18283(18) 0.7366(4) 0.7384(3) 0.0470(14) Uani 1 1 d .
C27 C 0.1508(2) 0.6768(7) 0.7254(6) 0.139(5) Uani 1 1 d .
H27 H 0.1509 0.6215 0.7009 0.166 Uiso 1 1 calc R
C28 C 0.1160(3) 0.6907(12) 0.7461(5) 0.145 Uani 1 1 d .
H28 H 0.0956 0.6426 0.7401 0.174 Uiso 1 1 calc R
C29 C 0.1133(3) 0.7684(8) 0.7726(5) 0.105(3) Uani 1 1 d .
C30 C 0.1450(2) 0.8353(6) 0.7867(3) 0.080(3) Uani 1 1 d .
H30 H 0.1432 0.8914 0.8091 0.096 Uiso 1 1 calc R
C31 C 0.17959(19) 0.8219(6) 0.7686(3) 0.069(2) Uani 1 1 d .
H31 H 0.2004 0.8694 0.7766 0.083 Uiso 1 1 calc R
O1 O 0.0769(2) 0.7889(5) 0.7801(6) 0.175 Uani 1 1 d .
C32 C 0.0700(5) 0.8741(13) 0.8156(11) 0.307(8) Uani 1 1 d D
H32 H 0.0892 0.9280 0.8172 0.368 Uiso 1 1 calc R
C33 C 0.0272(4) 0.9003(12) 0.7963(10) 0.307(8) Uani 1 1 d D
H33A H 0.0224 0.9621 0.7736 0.368 Uiso 1 1 calc R
H33B H 0.0200 0.9064 0.8360 0.368 Uiso 1 1 calc R
C34 C -0.0005(4) 0.8270(13) 0.7506(10) 0.307(8) Uani 1 1 d D
H34A H -0.0301 0.8458 0.7369 0.460 Uiso 0.50 1 calc PR
H34B H 0.0038 0.7663 0.7736 0.460 Uiso 0.50 1 calc PR
H34C H 0.0067 0.8212 0.7115 0.460 Uiso 0.50 1 calc PR
H34D H 0.0171 0.7764 0.7444 0.460 Uiso 0.50 1 calc PR
H34E H -0.0169 0.8559 0.7078 0.460 Uiso 0.50 1 calc PR
H34F H -0.0197 0.8010 0.7699 0.460 Uiso 0.50 1 calc PR
C35 C 0.0865(5) 0.8099(13) 0.8769(10) 0.307(8) Uani 1 1 d D
H35A H 0.1163 0.7957 0.8876 0.460 Uiso 0.50 1 calc PR
H35B H 0.0703 0.7511 0.8677 0.460 Uiso 0.50 1 calc PR
H35C H 0.0834 0.8420 0.9145 0.460 Uiso 0.50 1 calc PR
H35D H 0.0637 0.7969 0.8923 0.460 Uiso 0.50 1 calc PR
H35E H 0.1097 0.8414 0.9122 0.460 Uiso 0.50 1 calc PR
H35F H 0.0966 0.7505 0.8654 0.460 Uiso 0.50 1 calc PR
C36 C 0.34826(15) 0.4144(5) 0.8462(3) 0.0462(15) Uani 1 1 d .
C37 C 0.32294(17) 0.3440(4) 0.8397(3) 0.0424(13) Uani 1 1 d .
H37 H 0.2976 0.3397 0.8016 0.051 Uiso 1 1 calc R
C38 C 0.3332(2) 0.2706(4) 0.8911(3) 0.0560(16) Uani 1 1 d .
H38 H 0.3147 0.2185 0.8852 0.067 Uiso 1 1 calc R
N6 N 0.36681(17) 0.2758(4) 0.9439(3) 0.0641(15) Uani 1 1 d .
C39 C 0.39372(19) 0.3536(5) 0.9497(3) 0.0560(16) Uani 1 1 d .
H39 H 0.4191 0.3589 0.9877 0.067 Uiso 1 1 calc R
C40 C 0.38438(17) 0.4190(5) 0.9034(3) 0.0526(16) Uani 1 1 d .
H40 H 0.4030 0.4709 0.9095 0.063 Uiso 1 1 calc R
C41 C 0.43563(18) 0.6394(5) 0.6395(2) 0.0590(17) Uani 1 1 d .
C42 C 0.4503(3) 0.5631(5) 0.6173(5) 0.103(3) Uani 1 1 d .
H42 H 0.4343 0.5066 0.6063 0.124 Uiso 1 1 calc R
C43 C 0.4933(2) 0.5701(5) 0.6105(3) 0.071(2) Uani 1 1 d .
H43 H 0.5063 0.5166 0.6001 0.085 Uiso 1 1 calc R
C44 C 0.51105(19) 0.6529(5) 0.6197(3) 0.0710(17) Uani 1 1 d .
C45 C 0.4979(2) 0.7314(5) 0.6417(4) 0.0712(18) Uani 1 1 d .
H45 H 0.5142 0.7874 0.6500 0.085 Uiso 1 1 calc R
C46 C 0.46077(19) 0.7293(6) 0.6522(3) 0.0701(18) Uani 1 1 d .
H46 H 0.4511 0.7839 0.6673 0.084 Uiso 1 1 calc R
O2 O 0.54876(14) 0.6672(3) 0.6072(3) 0.0870(14) Uani 1 1 d .
C47 C 0.5729(2) 0.5875(6) 0.6033(5) 0.1014(14) Uani 1 1 d D
H47 H 0.5536 0.5405 0.5723 0.122 Uiso 1 1 calc R
C48 C 0.6011(2) 0.6284(5) 0.5712(5) 0.1014(14) Uani 1 1 d D
H48A H 0.6181 0.6798 0.5995 0.122 Uiso 1 1 calc R
H48B H 0.5833 0.6563 0.5281 0.122 Uiso 1 1 calc R
C49 C 0.6314(2) 0.5551(6) 0.5598(5) 0.1014(14) Uani 1 1 d D
H49A H 0.6560 0.5464 0.6009 0.152 Uiso 1 1 calc R
H49B H 0.6405 0.5778 0.5250 0.152 Uiso 1 1 calc R
H49C H 0.6166 0.4949 0.5462 0.152 Uiso 1 1 calc R
C50 C 0.5944(2) 0.5416(6) 0.6689(4) 0.1014(14) Uani 1 1 d D
H50A H 0.6142 0.5861 0.6994 0.152 Uiso 1 1 calc R
H50B H 0.6097 0.4858 0.6638 0.152 Uiso 1 1 calc R
H50C H 0.5733 0.5228 0.6867 0.152 Uiso 1 1 calc R
Zn2 Zn 0.702328(14) 0.64859(3) 0.83170(2) 0.02667(13) Uani 1 1 d .
N7 N 0.67247(11) 0.5774(3) 0.88415(18) 0.0291(9) Uani 1 1 d .
N8 N 0.74403(12) 0.5381(3) 0.85185(17) 0.0324(9) Uani 1 1 d .
N9 N 0.72181(12) 0.6884(3) 0.75717(19) 0.0345(10) Uani 1 1 d .
N10 N 0.64772(12) 0.7285(3) 0.78490(18) 0.0299(9) Uani 1 1 d .
C51 C 0.63402(14) 0.6050(4) 0.8905(2) 0.0308(11) Uani 1 1 d .
C52 C 0.62795(14) 0.5470(4) 0.9390(2) 0.0357(12) Uani 1 1 d .
H52 H 0.6043 0.5503 0.9513 0.043 Uiso 1 1 calc R
C53 C 0.65948(19) 0.4884(4) 0.9645(3) 0.0499(15) Uani 1 1 d .
H53 H 0.6631 0.4436 0.9985 0.060 Uiso 1 1 calc R
C54 C 0.68940(14) 0.5062(3) 0.9287(2) 0.0299(11) Uani 1 1 d .
C55 C 0.72390(16) 0.4591(4) 0.9369(2) 0.0314(11) Uani 1 1 d .
C56 C 0.74957(17) 0.4693(4) 0.9002(3) 0.0361(12) Uani 1 1 d .
C57 C 0.78602(18) 0.4131(4) 0.9057(3) 0.0521(15) Uani 1 1 d .
H57 H 0.7973 0.3628 0.9359 0.063 Uiso 1 1 calc R
C58 C 0.8012(2) 0.4437(5) 0.8612(3) 0.0629(19) Uani 1 1 d .
H58 H 0.8245 0.4186 0.8532 0.075 Uiso 1 1 calc R
C59 C 0.77472(16) 0.5237(4) 0.8272(3) 0.0396(12) Uani 1 1 d .
C60 C 0.77969(16) 0.5749(4) 0.7763(2) 0.0431(14) Uani 1 1 d .
C61 C 0.75374(13) 0.6490(4) 0.7428(2) 0.0306(10) Uani 1 1 d .
C62 C 0.75595(16) 0.6953(4) 0.6849(2) 0.0407(12) Uani 1 1 d .
H62 H 0.7751 0.6807 0.6644 0.049 Uiso 1 1 calc R
C63 C 0.72598(16) 0.7627(4) 0.6656(3) 0.0400(12) Uani 1 1 d .
H63 H 0.7205 0.8054 0.6298 0.048 Uiso 1 1 calc R
C64 C 0.70376(14) 0.7568(3) 0.7105(2) 0.0275(10) Uani 1 1 d .
C65 C 0.66830(15) 0.8118(3) 0.7032(2) 0.0290(11) Uani 1 1 d .
C66 C 0.64218(14) 0.7993(3) 0.7388(2) 0.0294(11) Uani 1 1 d .
C67 C 0.60673(15) 0.8537(4) 0.7336(3) 0.0382(12) Uani 1 1 d .
H67 H 0.5967 0.9076 0.7064 0.046 Uiso 1 1 calc R
C68 C 0.58960(16) 0.8160(4) 0.7737(3) 0.0461(14) Uani 1 1 d .
H68 H 0.5653 0.8384 0.7798 0.055 Uiso 1 1 calc R
C69 C 0.61487(14) 0.7343(4) 0.8066(2) 0.0323(11) Uani 1 1 d .
C70 C 0.60846(13) 0.6778(3) 0.8526(2) 0.0306(12) Uani 1 1 d .
C71 C 0.73926(16) 0.3802(4) 0.9890(2) 0.0350(13) Uani 1 1 d .
C72 C 0.75824(17) 0.4091(4) 1.0570(2) 0.0384(13) Uani 1 1 d .
H72 H 0.7622 0.4738 1.0688 0.046 Uiso 1 1 calc R
C73 C 0.77033(17) 0.3403(4) 1.1037(3) 0.0392(13) Uani 1 1 d .
H73 H 0.7822 0.3595 1.1487 0.047 Uiso 1 1 calc R
N11 N 0.76699(12) 0.2497(3) 1.09173(19) 0.0340(10) Uani 1 1 d .
C74 C 0.74943(18) 0.2219(4) 1.0274(3) 0.0475(14) Uani 1 1 d .
H74 H 0.7470 0.1568 1.0164 0.057 Uiso 1 1 calc R
C75 C 0.73486(18) 0.2905(4) 0.9774(3) 0.0476(15) Uani 1 1 d .
H75 H 0.7211 0.2701 0.9329 0.057 Uiso 1 1 calc R
C76 C 0.81517(16) 0.5507(4) 0.7554(3) 0.0432(13) Uani 1 1 d .
C77 C 0.8467(2) 0.6160(5) 0.7636(3) 0.0609(17) Uani 1 1 d .
H77 H 0.8441 0.6770 0.7796 0.073 Uiso 1 1 calc R
C78 C 0.8822(2) 0.5958(5) 0.7494(4) 0.076(2) Uani 1 1 d .
H78 H 0.9053 0.6382 0.7595 0.091 Uiso 1 1 calc R
C79 C 0.8812(2) 0.5042(5) 0.7177(4) 0.078(2) Uani 1 1 d .
C80 C 0.8492(2) 0.4437(5) 0.7055(3) 0.0613(17) Uani 1 1 d .
H80 H 0.8488 0.3856 0.6838 0.074 Uiso 1 1 calc R
C81 C 0.81672(18) 0.4680(5) 0.7255(3) 0.0503(14) Uani 1 1 d .
H81 H 0.7944 0.4243 0.7179 0.060 Uiso 1 1 calc R
O3 O 0.9124(2) 0.4719(5) 0.6963(4) 0.145(3) Uani 1 1 d .
C82 C 0.9429(4) 0.5369(15) 0.6952(7) 0.223(4) Uani 1 1 d D
H82 H 0.9350 0.6032 0.7011 0.268 Uiso 1 1 calc R
C83 C 0.9832(4) 0.5033(15) 0.7539(7) 0.223(4) Uani 1 1 d D
H83A H 0.9843 0.5340 0.7951 0.268 Uiso 1 1 calc R
H83B H 0.9815 0.4344 0.7595 0.268 Uiso 1 1 calc R
C84 C 1.0230(4) 0.5252(15) 0.7437(8) 0.223(4) Uani 1 1 d D
H84A H 1.0470 0.4967 0.7793 0.335 Uiso 0.50 1 calc PR
H84B H 1.0268 0.5936 0.7440 0.335 Uiso 0.50 1 calc PR
H84C H 1.0212 0.4996 0.7010 0.335 Uiso 0.50 1 calc PR
H84D H 1.0163 0.5633 0.7036 0.335 Uiso 0.50 1 calc PR
H84E H 1.0365 0.4663 0.7389 0.335 Uiso 0.50 1 calc PR
H84F H 1.0421 0.5604 0.7818 0.335 Uiso 0.50 1 calc PR
C85 C 0.9484(4) 0.5214(14) 0.6252(6) 0.223(4) Uani 1 1 d D
H85A H 0.9233 0.5443 0.5889 0.335 Uiso 0.50 1 calc PR
H85B H 0.9523 0.4542 0.6189 0.335 Uiso 0.50 1 calc PR
H85C H 0.9732 0.5565 0.6256 0.335 Uiso 0.50 1 calc PR
H85D H 0.9759 0.4924 0.6334 0.335 Uiso 0.50 1 calc PR
H85E H 0.9468 0.5824 0.6034 0.335 Uiso 0.50 1 calc PR
H85F H 0.9260 0.4802 0.5966 0.335 Uiso 0.50 1 calc PR
C86 C 0.65644(16) 0.8864(3) 0.6534(2) 0.0329(11) Uani 1 1 d .
C87 C 0.68498(17) 0.9612(3) 0.6535(3) 0.0372(12) Uani 1 1 d .
H87 H 0.7119 0.9656 0.6885 0.045 Uiso 1 1 calc R
C88 C 0.67356(19) 1.0240(4) 0.6048(3) 0.0506(14) Uani 1 1 d .
H88 H 0.6938 1.0696 0.6045 0.061 Uiso 1 1 calc R
N12 N 0.63476(19) 1.0270(4) 0.5553(2) 0.0605(15) Uani 1 1 d .
C89 C 0.60792(19) 0.9628(5) 0.5540(3) 0.0558(16) Uani 1 1 d .
H89 H 0.5808 0.9650 0.5194 0.067 Uiso 1 1 calc R
C90 C 0.61657(17) 0.8874(4) 0.6021(3) 0.0465(14) Uani 1 1 d .
H90 H 0.5961 0.8406 0.5989 0.056 Uiso 1 1 calc R
C91 C 0.56882(14) 0.7014(4) 0.8676(2) 0.0355(11) Uani 1 1 d .
C92 C 0.57130(17) 0.7432(6) 0.9249(3) 0.077(2) Uani 1 1 d .
H92 H 0.5982 0.7548 0.9585 0.093 Uiso 1 1 calc R
C93 C 0.53564(18) 0.7694(5) 0.9357(3) 0.0643(17) Uani 1 1 d .
H93 H 0.5379 0.8013 0.9751 0.077 Uiso 1 1 calc R
C94 C 0.49805(18) 0.7490(5) 0.8897(3) 0.0586(17) Uani 1 1 d .
C95 C 0.49409(18) 0.7080(6) 0.8322(3) 0.084(2) Uani 1 1 d .
H95 H 0.4670 0.6975 0.7987 0.100 Uiso 1 1 calc R
O4 O 0.46322(12) 0.7722(4) 0.9042(2) 0.0745(13) Uani 1 1 d .
C96 C 0.53102(17) 0.6809(5) 0.8224(3) 0.0613(16) Uani 1 1 d .
H96 H 0.5288 0.6478 0.7835 0.074 Uiso 1 1 calc R
C97 C 0.4314(4) 0.8299(7) 0.8597(5) 0.1357(18) Uani 1 1 d D
H97 H 0.4391 0.8486 0.8216 0.163 Uiso 1 1 calc R
C98 C 0.3983(3) 0.7486(7) 0.8389(5) 0.1357(18) Uani 1 1 d D
H98A H 0.3741 0.7674 0.7985 0.163 Uiso 1 1 calc R
H98B H 0.4111 0.6917 0.8283 0.163 Uiso 1 1 calc R
C99 C 0.3821(3) 0.7248(7) 0.8947(5) 0.1357(18) Uani 1 1 d D
H99A H 0.3613 0.6738 0.8800 0.204 Uiso 0.50 1 calc PR
H99B H 0.3689 0.7807 0.9048 0.204 Uiso 0.50 1 calc PR
H99C H 0.4058 0.7048 0.9345 0.204 Uiso 0.50 1 calc PR
H99D H 0.3960 0.7658 0.9329 0.204 Uiso 0.50 1 calc PR
H99E H 0.3885 0.6588 0.9080 0.204 Uiso 0.50 1 calc PR
H99F H 0.3516 0.7347 0.8784 0.204 Uiso 0.50 1 calc PR
C100 C 0.4153(4) 0.9110(6) 0.8838(5) 0.1357(18) Uani 1 1 d D
H10A H 0.4363 0.9616 0.8959 0.204 Uiso 0.50 1 calc PR
H10B H 0.4096 0.8926 0.9228 0.204 Uiso 0.50 1 calc PR
H10C H 0.3892 0.9332 0.8491 0.204 Uiso 0.50 1 calc PR
H10D H 0.3871 0.8966 0.8826 0.204 Uiso 0.50 1 calc PR
H10E H 0.4139 0.9657 0.8557 0.204 Uiso 0.50 1 calc PR
H10F H 0.4342 0.9250 0.9294 0.204 Uiso 0.50 1 calc PR

loop_
_atom_site_aniso_label
_atom_site_aniso_U_11
_atom_site_aniso_U_22
_atom_site_aniso_U_33
_atom_site_aniso_U_23
_atom_site_aniso_U_13
_atom_site_aniso_U_12
Zn1 0.0365(3) 0.0262(3) 0.0298(3) 0.0013(3) 0.0170(2) 0.0009(3)
N1 0.029(2) 0.036(2) 0.036(2) -0.002(2) 0.0172(19) -0.0029(19)
N2 0.045(2) 0.039(3) 0.045(3) 0.005(2) 0.032(2) 0.008(2)
N3 0.036(2) 0.028(2) 0.028(2) 0.0095(17) 0.0165(18) 0.0106(17)
N4 0.040(2) 0.037(2) 0.036(2) 0.007(2) 0.021(2) 0.0036(19)
C1 0.052(3) 0.037(3) 0.040(3) -0.010(3) 0.022(3) -0.008(3)
C2 0.066(4) 0.065(4) 0.036(3) 0.006(3) 0.031(3) -0.014(3)
C3 0.035(3) 0.036(3) 0.034(3) 0.012(2) 0.013(2) 0.002(2)
C4 0.045(3) 0.039(3) 0.037(3) 0.008(3) 0.022(3) -0.001(3)
C5 0.051(3) 0.031(3) 0.038(3) 0.005(2) 0.023(3) 0.011(2)
C6 0.048(3) 0.025(3) 0.037(3) 0.005(2) 0.018(2) 0.010(2)
C7 0.085(4) 0.038(3) 0.058(4) 0.010(3) 0.037(4) 0.015(3)
C8 0.082(4) 0.049(3) 0.053(4) 0.024(3) 0.045(3) 0.029(3)
C9 0.047(3) 0.048(3) 0.050(3) 0.003(3) 0.029(3) 0.015(3)
C10 0.040(3) 0.028(3) 0.049(3) 0.003(2) 0.022(3) -0.001(2)
C11 0.041(3) 0.047(3) 0.035(3) 0.017(3) 0.021(2) 0.007(3)
C12 0.062(4) 0.067(4) 0.051(4) 0.015(3) 0.042(3) 0.019(3)
C13 0.044(3) 0.065(4) 0.039(3) 0.020(3) 0.027(3) 0.003(3)
C14 0.036(3) 0.056(3) 0.035(3) -0.001(3) 0.018(2) 0.007(3)
C15 0.035(3) 0.044(3) 0.041(3) 0.011(3) 0.017(2) 0.000(2)
C16 0.045(3) 0.030(3) 0.031(3) 0.003(2) 0.016(2) 0.004(2)
C17 0.045(3) 0.060(4) 0.029(3) 0.002(2) 0.011(2) 0.005(3)
C18 0.038(3) 0.065(4) 0.035(3) 0.012(3) 0.015(2) 0.017(3)
C19 0.038(3) 0.051(3) 0.038(3) 0.001(3) 0.021(2) 0.009(2)
C20 0.039(3) 0.059(3) 0.031(3) 0.010(3) 0.013(2) 0.000(3)
C21 0.057(4) 0.019(2) 0.044(3) -0.009(2) 0.028(3) -0.004(2)
C22 0.073(4) 0.036(3) 0.043(4) -0.002(3) 0.012(3) -0.012(3)
C23 0.060(3) 0.021(2) 0.024(3) 0.002(2) 0.009(2) -0.006(2)
N5 0.032(2) 0.034(2) 0.031(2) -0.0068(19) 0.0139(18) -0.0045(18)
C24 0.059(3) 0.029(3) 0.036(3) 0.008(2) 0.027(3) -0.001(2)
C25 0.064(4) 0.033(3) 0.044(3) 0.009(3) 0.031(3) 0.007(3)
C26 0.064(4) 0.051(3) 0.043(3) 0.008(3) 0.040(3) 0.012(3)
C27 0.080(5) 0.130(8) 0.259(13) -0.091(9) 0.124(7) -0.028(5)
C28 0.097 0.245 0.120 0.000 0.072 0.000
C29 0.066(5) 0.136(8) 0.129(7) -0.047(7) 0.054(5) 0.017(5)
C30 0.068(5) 0.110(6) 0.053(4) -0.029(4) 0.012(3) 0.048(5)
C31 0.043(3) 0.101(6) 0.062(4) -0.011(4) 0.019(3) 0.020(3)
O1 0.086 0.123 0.338 0.000 0.106 0.013
C32 0.170(9) 0.199(11) 0.61(3) -0.129(12) 0.220(14) 0.007(6)
C33 0.170(9) 0.199(11) 0.61(3) -0.129(12) 0.220(14) 0.007(6)
C34 0.170(9) 0.199(11) 0.61(3) -0.129(12) 0.220(14) 0.007(6)
C35 0.170(9) 0.199(11) 0.61(3) -0.129(12) 0.220(14) 0.007(6)
C36 0.028(3) 0.074(4) 0.036(3) 0.010(3) 0.011(2) 0.021(3)
C37 0.041(3) 0.048(3) 0.037(3) 0.005(3) 0.014(2) -0.003(3)
C38 0.086(4) 0.034(3) 0.066(4) 0.024(3) 0.049(4) 0.027(3)
N6 0.065(3) 0.074(4) 0.050(3) 0.031(3) 0.018(3) 0.025(3)
C39 0.055(4) 0.064(4) 0.051(4) 0.030(3) 0.022(3) 0.028(3)
C40 0.046(3) 0.075(4) 0.041(3) 0.000(3) 0.021(3) -0.009(3)
C41 0.063(3) 0.091(5) 0.031(3) 0.023(3) 0.027(3) 0.029(4)
C42 0.135(7) 0.055(4) 0.179(9) 0.043(5) 0.126(7) 0.044(4)
C43 0.111(6) 0.040(3) 0.074(5) -0.001(3) 0.050(4) 0.001(4)
C44 0.057(3) 0.069(4) 0.080(4) -0.005(4) 0.019(3) 0.022(4)
C45 0.068(4) 0.069(4) 0.091(5) -0.006(4) 0.046(4) -0.011(3)
C46 0.055(4) 0.093(5) 0.066(4) 0.003(4) 0.027(3) -0.007(4)
O2 0.076(3) 0.079(3) 0.127(4) -0.004(3) 0.063(3) 0.000(3)
C47 0.085(3) 0.080(3) 0.163(4) -0.013(3) 0.073(3) 0.005(2)
C48 0.085(3) 0.080(3) 0.163(4) -0.013(3) 0.073(3) 0.005(2)
C49 0.085(3) 0.080(3) 0.163(4) -0.013(3) 0.073(3) 0.005(2)
C50 0.085(3) 0.080(3) 0.163(4) -0.013(3) 0.073(3) 0.005(2)
Zn2 0.0317(3) 0.0262(3) 0.0229(3) 0.0007(3) 0.0114(2) 0.0010(3)
N7 0.042(2) 0.022(2) 0.024(2) 0.0024(18) 0.0136(18) 0.0045(18)
N8 0.043(2) 0.030(2) 0.022(2) 0.0057(18) 0.0104(17) 0.0112(19)
N9 0.046(2) 0.032(2) 0.029(2) 0.0012(18) 0.0179(19) -0.0039(18)
N10 0.037(2) 0.030(2) 0.025(2) -0.0001(18) 0.0147(18) -0.0007(18)
C51 0.024(2) 0.040(3) 0.028(3) 0.008(2) 0.010(2) 0.005(2)
C52 0.027(2) 0.049(3) 0.037(3) 0.003(3) 0.020(2) 0.008(2)
C53 0.071(4) 0.046(3) 0.040(3) 0.001(3) 0.029(3) -0.009(3)
C54 0.038(3) 0.028(3) 0.027(3) -0.003(2) 0.015(2) -0.008(2)
C55 0.043(3) 0.031(3) 0.019(2) 0.002(2) 0.010(2) -0.004(2)
C56 0.048(3) 0.031(3) 0.032(3) 0.006(2) 0.018(2) 0.009(2)
C57 0.061(3) 0.060(4) 0.046(3) 0.030(3) 0.032(3) 0.034(3)
C58 0.064(4) 0.079(4) 0.045(3) 0.017(3) 0.020(3) 0.049(3)
C59 0.053(3) 0.030(3) 0.040(3) 0.003(2) 0.022(3) 0.003(2)
C60 0.042(3) 0.061(4) 0.026(3) 0.010(3) 0.013(2) 0.022(3)
C61 0.039(2) 0.024(2) 0.032(2) -0.009(3) 0.0159(19) -0.001(3)
C62 0.045(3) 0.043(3) 0.039(3) 0.006(2) 0.022(2) 0.000(2)
C63 0.055(3) 0.033(3) 0.039(3) 0.010(2) 0.026(3) 0.003(2)
C64 0.039(2) 0.016(2) 0.029(2) 0.010(2) 0.013(2) 0.0006(19)
C65 0.046(3) 0.022(2) 0.020(2) -0.001(2) 0.015(2) 0.001(2)
C66 0.037(2) 0.030(2) 0.025(2) 0.004(2) 0.015(2) 0.001(2)
C67 0.044(3) 0.033(3) 0.037(3) 0.008(2) 0.015(2) 0.010(2)
C68 0.043(3) 0.044(3) 0.057(3) 0.007(3) 0.025(3) 0.016(2)
C69 0.031(2) 0.042(3) 0.024(2) 0.003(2) 0.010(2) 0.003(2)
C70 0.025(2) 0.037(3) 0.034(3) 0.000(2) 0.016(2) -0.0002(19)
C71 0.049(3) 0.035(3) 0.023(3) 0.012(2) 0.016(2) 0.010(2)
C72 0.065(3) 0.025(3) 0.029(3) -0.008(2) 0.022(3) 0.005(2)
C73 0.051(3) 0.035(3) 0.028(3) -0.011(2) 0.011(2) 0.007(2)
N11 0.045(2) 0.026(2) 0.032(2) 0.0122(19) 0.0166(19) 0.0133(18)
C74 0.065(4) 0.029(3) 0.039(3) -0.005(3) 0.008(3) 0.003(3)
C75 0.069(4) 0.044(4) 0.021(3) 0.006(3) 0.007(3) 0.018(3)
C76 0.035(3) 0.051(3) 0.044(3) 0.006(3) 0.015(2) 0.014(3)
C77 0.072(4) 0.063(4) 0.063(4) 0.010(3) 0.043(3) 0.015(3)
C78 0.070(4) 0.058(4) 0.131(6) -0.020(4) 0.073(4) -0.004(3)
C79 0.076(4) 0.079(5) 0.115(6) -0.015(4) 0.077(4) 0.016(4)
C80 0.072(4) 0.064(4) 0.062(4) -0.011(3) 0.041(3) 0.010(3)
C81 0.056(3) 0.065(4) 0.034(3) 0.003(3) 0.021(3) 0.013(3)
O3 0.125(5) 0.163(7) 0.193(7) -0.060(6) 0.114(5) -0.023(5)
C82 0.174(7) 0.318(11) 0.202(9) 0.045(8) 0.099(6) -0.036(8)
C83 0.174(7) 0.318(11) 0.202(9) 0.045(8) 0.099(6) -0.036(8)
C84 0.174(7) 0.318(11) 0.202(9) 0.045(8) 0.099(6) -0.036(8)
C85 0.174(7) 0.318(11) 0.202(9) 0.045(8) 0.099(6) -0.036(8)
C86 0.054(3) 0.018(2) 0.039(3) 0.006(2) 0.032(3) 0.008(2)
C87 0.052(3) 0.023(2) 0.044(3) 0.011(2) 0.027(2) 0.005(2)
C88 0.065(4) 0.044(3) 0.058(4) 0.007(3) 0.040(3) 0.009(3)
N12 0.104(4) 0.047(3) 0.045(3) 0.014(3) 0.045(3) 0.027(3)
C89 0.054(3) 0.075(4) 0.034(3) 0.006(3) 0.011(3) 0.000(3)
C90 0.053(3) 0.041(3) 0.037(3) 0.019(3) 0.007(3) 0.014(3)
C91 0.028(2) 0.043(3) 0.035(3) 0.004(2) 0.012(2) 0.007(2)
C92 0.036(3) 0.145(7) 0.055(4) -0.031(4) 0.022(3) -0.013(4)
C93 0.054(3) 0.088(5) 0.061(4) -0.031(3) 0.033(3) -0.005(3)
C94 0.049(3) 0.094(5) 0.045(3) -0.003(3) 0.032(3) 0.020(3)
C95 0.035(3) 0.166(8) 0.048(4) -0.020(4) 0.013(3) -0.004(4)
O4 0.049(2) 0.121(4) 0.060(2) 0.021(3) 0.0280(19) 0.032(2)
C96 0.050(3) 0.091(5) 0.050(3) -0.029(3) 0.027(3) -0.005(3)
C97 0.171(5) 0.124(4) 0.129(4) 0.001(3) 0.076(4) 0.023(4)
C98 0.171(5) 0.124(4) 0.129(4) 0.001(3) 0.076(4) 0.023(4)
C99 0.171(5) 0.124(4) 0.129(4) 0.001(3) 0.076(4) 0.023(4)
C100 0.171(5) 0.124(4) 0.129(4) 0.001(3) 0.076(4) 0.023(4)

loop_
_atom_type_symbol
_atom_type_description
_atom_type_scat_dispersion_real
_atom_type_scat_dispersion_imag
_atom_type_scat_source
C C 0.0033 0.0016 'International Tables Vol C Tables 4.2.6.8 and 6.1.1.4'
H H 0.0000 0.0000 'International Tables Vol C Tables 4.2.6.8 and 6.1.1.4'
N N 0.0061 0.0033 'International Tables Vol C Tables 4.2.6.8 and 6.1.1.4'
O O 0.0106 0.0060 'International Tables Vol C Tables 4.2.6.8 and 6.1.1.4'
Zn Zn 0.2839 1.4301 'International Tables Vol C Tables 4.2.6.8 and 6.1.1.4'

loop_
_geom_angle_atom_site_label_1
_geom_angle_atom_site_label_2
_geom_angle_atom_site_label_3
_geom_angle
_geom_angle_site_symmetry_3
N4 Zn1 N3 88.99(15) .
N4 Zn1 N1 88.71(16) .
N3 Zn1 N1 162.21(16) .
N4 Zn1 N2 161.60(17) .
N3 Zn1 N2 88.68(15) .
N1 Zn1 N2 87.96(16) .
N4 Zn1 N5 95.75(16) 4_546
N3 Zn1 N5 102.27(16) 4_546
N1 Zn1 N5 95.50(15) 4_546
N2 Zn1 N5 102.58(15) 4_546
C1 N1 C4 103.7(4) .
C1 N1 Zn1 127.3(4) .
C4 N1 Zn1 127.9(3) .
C6 N2 C9 106.7(4) .
C6 N2 Zn1 127.5(3) .
C9 N2 Zn1 125.1(3) .
C11 N3 C14 106.2(4) .
C11 N3 Zn1 128.5(3) .
C14 N3 Zn1 125.4(3) .
C16 N4 C19 106.1(4) .
C16 N4 Zn1 126.5(3) .
C19 N4 Zn1 126.9(3) .
N1 C1 C20 127.8(5) .
N1 C1 C2 111.7(5) .
C20 C1 C2 120.5(5) .
C3 C2 C1 104.8(5) .
C3 C2 H2 127.6 .
C1 C2 H2 127.6 .
C2 C3 C4 105.8(5) .
C2 C3 H3 127.1 .
C4 C3 H3 127.1 .
N1 C4 C3 114.0(4) .
N1 C4 C5 122.5(4) .
C3 C4 C5 123.5(5) .
C6 C5 C21 119.4(5) .
C6 C5 C4 125.7(5) .
C21 C5 C4 114.9(4) .
N2 C6 C5 124.9(5) .
N2 C6 C7 111.3(5) .
C5 C6 C7 123.7(5) .
C8 C7 C6 105.9(5) .
C8 C7 H7 127.1 .
C6 C7 H7 127.1 .
C7 C8 C9 109.6(5) .
C7 C8 H8 125.2 .
C9 C8 H8 125.2 .
N2 C9 C10 127.5(5) .
N2 C9 C8 106.6(5) .
C10 C9 C8 125.9(5) .
C9 C10 C11 124.0(5) .
C9 C10 C26 117.5(5) .
C11 C10 C26 118.4(4) .
N3 C11 C12 111.4(5) .
N3 C11 C10 125.4(4) .
C12 C11 C10 123.1(5) .
C13 C12 C11 105.7(5) .
C13 C12 H12 127.2 .
C11 C12 H12 127.2 .
C12 C13 C14 108.9(5) .
C12 C13 H13 125.5 .
C14 C13 H13 125.5 .
C15 C14 N3 125.9(4) .
C15 C14 C13 125.9(5) .
N3 C14 C13 107.6(4) .
C14 C15 C16 125.3(5) .
C14 C15 C36 114.8(4) .
C16 C15 C36 119.8(4) .
N4 C16 C15 125.4(4) .
N4 C16 C17 110.8(4) .
C15 C16 C17 123.8(5) .
C18 C17 C16 104.3(5) .
C18 C17 H17 127.9 .
C16 C17 H17 127.9 .
C17 C18 C19 109.2(5) .
C17 C18 H18 125.4 .
C19 C18 H18 125.4 .
N4 C19 C18 109.6(4) .
N4 C19 C20 125.8(5) .
C18 C19 C20 124.6(5) .
C41 C20 C19 119.9(5) .
C41 C20 C1 118.1(5) .
C19 C20 C1 121.9(4) .
C25 C21 C22 118.4(6) .
C25 C21 C5 122.0(5) .
C22 C21 C5 119.6(5) .
C23 C22 C21 115.8(5) .
C23 C22 H22 122.1 .
C21 C22 H22 122.1 .
N5 C23 C22 128.1(5) .
N5 C23 H23 115.7 .
C22 C23 H23 116.3 .
C23 N5 C24 116.0(4) .
C23 N5 Zn1 123.8(3) 4_556
C24 N5 Zn1 119.9(3) 4_556
N5 C24 C25 122.1(5) .
N5 C24 H24 118.4 .
C25 C24 H24 119.5 .
C21 C25 C24 119.7(5) .
C21 C25 H25 120.1 .
C24 C25 H25 120.1 .
C27 C26 C31 116.4(6) .
C27 C26 C10 122.2(6) .
C31 C26 C10 121.4(6) .
C26 C27 C28 124.1(9) .
C26 C27 H27 118.0 .
C28 C27 H27 118.0 .
C29 C28 C27 118.4(11) .
C29 C28 H28 120.8 .
C27 C28 H28 120.8 .
C28 C29 O1 118.4(10) .
C28 C29 C30 120.6(8) .
O1 C29 C30 120.6(8) .
C29 C30 C31 121.5(6) .
C29 C30 H30 119.3 .
C31 C30 H30 119.3 .
C30 C31 C26 118.6(7) .
C30 C31 H31 120.7 .
C26 C31 H31 120.7 .
C29 O1 C32 124.8(10) .
C33 C32 O1 114.1(15) .
C33 C32 C35 114.2(14) .
O1 C32 C35 84.0(12) .
C33 C32 H32 113.8 .
O1 C32 H32 113.8 .
C35 C32 H32 113.8 .
C32 C33 C34 109.7(13) .
C32 C33 H33A 109.7 .
C34 C33 H33A 109.7 .
C32 C33 H33B 109.7 .
C34 C33 H33B 109.7 .
H33A C33 H33B 108.2 .
C33 C34 H34A 109.5 .
C33 C34 H34B 109.5 .
H34A C34 H34B 109.5 .
C33 C34 H34C 109.5 .
H34A C34 H34C 109.5 .
H34B C34 H34C 109.5 .
C33 C34 H34D 109.5 .
H34A C34 H34D 141.1 .
H34B C34 H34D 56.3 .
H34C C34 H34D 56.3 .
C33 C34 H34E 109.5 .
H34A C34 H34E 56.3 .
H34B C34 H34E 141.1 .
H34C C34 H34E 56.3 .
H34D C34 H34E 109.5 .
C33 C34 H34F 109.5 .
H34A C34 H34F 56.3 .
H34B C34 H34F 56.3 .
H34C C34 H34F 141.1 .
H34D C34 H34F 109.5 .
H34E C34 H34F 109.5 .
C32 C35 H35A 109.5 .
C32 C35 H35B 109.5 .
H35A C35 H35B 109.5 .
C32 C35 H35C 109.5 .
H35A C35 H35C 109.5 .
H35B C35 H35C 109.5 .
C32 C35 H35D 109.5 .
H35A C35 H35D 141.1 .
H35B C35 H35D 56.3 .
H35C C35 H35D 56.3 .
C32 C35 H35E 109.5 .
H35A C35 H35E 56.3 .
H35B C35 H35E 141.1 .
H35C C35 H35E 56.3 .
H35D C35 H35E 109.5 .
C32 C35 H35F 109.5 .
H35A C35 H35F 56.3 .
H35B C35 H35F 56.3 .
H35C C35 H35F 141.1 .
H35D C35 H35F 109.5 .
H35E C35 H35F 109.5 .
C37 C36 C40 117.8(6) .
C37 C36 C15 120.1(5) .
C40 C36 C15 121.9(6) .
C36 C37 C38 120.4(5) .
C36 C37 H37 119.8 .
C38 C37 H37 119.8 .
N6 C38 C37 121.1(6) .
N6 C38 H38 119.5 .
C37 C38 H38 119.5 .
C38 N6 C39 117.2(5) .
C40 C39 N6 121.4(6) .
C40 C39 H39 119.3 .
N6 C39 H39 119.3 .
C39 C40 C36 122.1(6) .
C39 C40 H40 119.0 .
C36 C40 H40 119.0 .
C42 C41 C20 124.0(7) .
C42 C41 C46 118.5(6) .
C20 C41 C46 117.4(6) .
C41 C42 C43 118.8(7) .
C41 C42 H42 120.6 .
C43 C42 H42 120.6 .
C44 C43 C42 116.8(6) .
C44 C43 H43 121.6 .
C42 C43 H43 121.6 .
C43 C44 C45 126.5(6) .
C43 C44 O2 120.0(6) .
C45 C44 O2 113.5(6) .
C44 C45 C46 119.7(7) .
C44 C45 H45 120.1 .
C46 C45 H45 120.1 .
C45 C46 C41 119.3(6) .
C45 C46 H46 120.4 .
C41 C46 H46 120.4 .
C47 O2 C44 119.1(5) .
O2 C47 C50 112.0(7) .
O2 C47 C48 102.3(6) .
C50 C47 C48 116.5(7) .
O2 C47 H47 108.6 .
C50 C47 H47 108.6 .
C48 C47 H47 108.6 .
C47 C48 C49 113.7(6) .
C47 C48 H48A 108.8 .
C49 C48 H48A 108.8 .
C47 C48 H48B 108.8 .
C49 C48 H48B 108.8 .
H48A C48 H48B 107.7 .
C48 C49 H49A 109.5 .
C48 C49 H49B 109.5 .
H49A C49 H49B 109.5 .
C48 C49 H49C 109.5 .
H49A C49 H49C 109.5 .
H49B C49 H49C 109.5 .
C47 C50 H50A 109.5 .
C47 C50 H50B 109.5 .
H50A C50 H50B 109.5 .
C47 C50 H50C 109.5 .
H50A C50 H50C 109.5 .
H50B C50 H50C 109.5 .
N8 Zn2 N9 88.26(15) .
N8 Zn2 N7 87.70(15) .
N9 Zn2 N7 161.80(16) .
N8 Zn2 N10 159.86(15) .
N9 Zn2 N10 87.99(15) .
N7 Zn2 N10 89.72(14) .
N8 Zn2 N11 104.35(15) 4_657
N9 Zn2 N11 102.83(15) 4_657
N7 Zn2 N11 95.37(15) 4_657
N10 Zn2 N11 95.77(15) 4_657
C54 N7 C51 106.9(4) .
C54 N7 Zn2 126.0(3) .
C51 N7 Zn2 126.0(3) .
C59 N8 C56 106.9(4) .
C59 N8 Zn2 127.4(3) .
C56 N8 Zn2 125.3(3) .
C61 N9 C64 107.0(4) .
C61 N9 Zn2 126.7(3) .
C64 N9 Zn2 126.2(3) .
C69 N10 C66 107.6(4) .
C69 N10 Zn2 124.1(3) .
C66 N10 Zn2 126.7(3) .
C70 C51 C52 129.2(4) .
C70 C51 N7 122.4(4) .
C52 C51 N7 108.4(4) .
C53 C52 C51 110.7(4) .
C53 C52 H52 124.6 .
C51 C52 H52 124.6 .
C52 C53 C54 106.5(5) .
C52 C53 H53 126.8 .
C54 C53 H53 126.8 .
C55 C54 N7 126.2(4) .
C55 C54 C53 126.3(5) .
N7 C54 C53 107.4(4) .
C54 C55 C56 126.8(5) .
C54 C55 C71 120.6(4) .
C56 C55 C71 112.6(4) .
N8 C56 C55 124.7(5) .
N8 C56 C57 108.1(4) .
C55 C56 C57 127.2(5) .
C58 C57 C56 108.9(5) .
C58 C57 H57 125.5 .
C56 C57 H57 125.5 .
C57 C58 C59 106.4(5) .
C57 C58 H58 126.8 .
C59 C58 H58 126.8 .
N8 C59 C60 125.7(5) .
N8 C59 C58 109.7(4) .
C60 C59 C58 124.6(5) .
C61 C60 C59 124.4(5) .
C61 C60 C76 116.5(5) .
C59 C60 C76 119.1(5) .
N9 C61 C60 126.6(4) .
N9 C61 C62 109.0(5) .
C60 C61 C62 124.3(4) .
C63 C62 C61 107.9(4) .
C63 C62 H62 126.0 .
C61 C62 H62 126.0 .
C62 C63 C64 106.3(4) .
C62 C63 H63 126.9 .
C64 C63 H63 126.9 .
N9 C64 C65 127.2(4) .
N9 C64 C63 109.7(4) .
C65 C64 C63 123.1(4) .
C64 C65 C66 125.2(4) .
C64 C65 C86 118.1(4) .
C66 C65 C86 116.7(4) .
N10 C66 C65 123.7(4) .
N10 C66 C67 109.4(4) .
C65 C66 C67 126.9(4) .
C68 C67 C66 108.0(4) .
C68 C67 H67 126.0 .
C66 C67 H67 126.0 .
C67 C68 C69 108.2(4) .
C67 C68 H68 125.9 .
C69 C68 H68 125.9 .
C70 C69 N10 126.7(4) .
C70 C69 C68 126.4(4) .
N10 C69 C68 106.7(4) .
C69 C70 C51 128.8(4) .
C69 C70 C91 115.4(4) .
C51 C70 C91 115.8(4) .
C75 C71 C72 117.1(5) .
C75 C71 C55 126.1(5) .
C72 C71 C55 116.7(4) .
C73 C72 C71 117.5(5) .
C73 C72 H72 121.3 .
C71 C72 H72 121.3 .
N11 C73 C72 125.2(5) .
N11 C73 H73 117.4 .
C72 C73 H73 117.4 .
C73 N11 C74 117.6(4) .
C73 N11 Zn2 121.3(4) 4_647
C74 N11 Zn2 120.2(3) 4_647
N11 C74 C75 119.2(5) .
N11 C74 H74 120.4 .
C75 C74 H74 120.4 .
C71 C75 C74 123.3(5) .
C71 C75 H75 118.4 .
C74 C75 H75 118.4 .
C81 C76 C77 118.1(5) .
C81 C76 C60 122.2(5) .
C77 C76 C60 119.6(5) .
C76 C77 C78 122.6(6) .
C76 C77 H77 118.7 .
C78 C77 H77 118.7 .
C77 C78 C79 114.9(6) .
C77 C78 H78 122.6 .
C79 C78 H78 122.6 .
C80 C79 O3 113.5(6) .
C80 C79 C78 122.1(5) .
O3 C79 C78 124.4(7) .
C79 C80 C81 118.4(6) .
C79 C80 H80 120.8 .
C81 C80 H80 120.8 .
C76 C81 C80 123.4(6) .
C76 C81 H81 118.3 .
C80 C81 H81 118.3 .
C79 O3 C82 117.4(10) .
O3 C82 C83 102.7(13) .
O3 C82 C85 106.4(13) .
C83 C82 C85 110.2(12) .
O3 C82 H82 112.3 .
C83 C82 H82 112.3 .
C85 C82 H82 112.3 .
C84 C83 C82 112.8(12) .
C84 C83 H83A 109.0 .
C82 C83 H83A 109.0 .
C84 C83 H83B 109.0 .
C82 C83 H83B 109.0 .
H83A C83 H83B 107.8 .
C83 C84 H84A 109.5 .
C83 C84 H84B 109.5 .
H84A C84 H84B 109.5 .
C83 C84 H84C 109.5 .
H84A C84 H84C 109.5 .
H84B C84 H84C 109.5 .
C83 C84 H84D 109.5 .
H84A C84 H84D 141.1 .
H84B C84 H84D 56.3 .
H84C C84 H84D 56.3 .
C83 C84 H84E 109.5 .
H84A C84 H84E 56.3 .
H84B C84 H84E 141.1 .
H84C C84 H84E 56.3 .
H84D C84 H84E 109.5 .
C83 C84 H84F 109.5 .
H84A C84 H84F 56.3 .
H84B C84 H84F 56.3 .
H84C C84 H84F 141.1 .
H84D C84 H84F 109.5 .
H84E C84 H84F 109.5 .
C82 C85 H85A 109.5 .
C82 C85 H85B 109.5 .
H85A C85 H85B 109.5 .
C82 C85 H85C 109.5 .
H85A C85 H85C 109.5 .
H85B C85 H85C 109.5 .
C82 C85 H85D 109.5 .
H85A C85 H85D 141.1 .
H85B C85 H85D 56.3 .
H85C C85 H85D 56.3 .
C82 C85 H85E 109.5 .
H85A C85 H85E 56.3 .
H85B C85 H85E 141.1 .
H85C C85 H85E 56.3 .
H85D C85 H85E 109.5 .
C82 C85 H85F 109.5 .
H85A C85 H85F 56.3 .
H85B C85 H85F 56.3 .
H85C C85 H85F 141.1 .
H85D C85 H85F 109.5 .
H85E C85 H85F 109.5 .
C90 C86 C87 116.7(4) .
C90 C86 C65 121.0(4) .
C87 C86 C65 122.4(5) .
C88 C87 C86 120.0(5) .
C88 C87 H87 120.0 .
C86 C87 H87 120.0 .
C87 C88 N12 124.0(6) .
C87 C88 H88 118.0 .
N12 C88 H88 118.0 .
C89 N12 C88 118.1(5) .
N12 C89 C90 124.0(5) .
N12 C89 H89 118.0 .
C90 C89 H89 118.0 .
C86 C90 C89 117.2(5) .
C86 C90 H90 121.4 .
C89 C90 H90 121.4 .
C96 C91 C92 118.7(5) .
C96 C91 C70 118.8(4) .
C92 C91 C70 122.4(4) .
C91 C92 C93 121.7(5) .
C91 C92 H92 119.2 .
C93 C92 H92 119.2 .
C94 C93 C92 118.6(5) .
C94 C93 H93 120.7 .
C92 C93 H93 120.7 .
C93 C94 C95 121.7(5) .
C93 C94 O4 116.5(5) .
C95 C94 O4 121.8(5) .
C94 C95 C96 118.7(5) .
C94 C95 H95 120.6 .
C96 C95 H95 120.6 .
C94 O4 C97 119.0(6) .
C91 C96 C95 120.4(5) .
C91 C96 H96 119.8 .
C95 C96 H96 119.8 .
O4 C97 C100 120.5(9) .
O4 C97 C98 93.3(8) .
C100 C97 C98 110.6(9) .
O4 C97 H97 110.4 .
C100 C97 H97 110.4 .
C98 C97 H97 110.4 .
C99 C98 C97 111.7(8) .
C99 C98 H98A 109.3 .
C97 C98 H98A 109.3 .
C99 C98 H98B 109.3 .
C97 C98 H98B 109.3 .
H98A C98 H98B 107.9 .
C98 C99 H99A 109.5 .
C98 C99 H99B 109.5 .
H99A C99 H99B 109.5 .
C98 C99 H99C 109.5 .
H99A C99 H99C 109.5 .
H99B C99 H99C 109.5 .
C98 C99 H99D 109.5 .
H99A C99 H99D 141.1 .
H99B C99 H99D 56.3 .
H99C C99 H99D 56.3 .
C98 C99 H99E 109.5 .
H99A C99 H99E 56.3 .
H99B C99 H99E 141.1 .
H99C C99 H99E 56.3 .
H99D C99 H99E 109.5 .
C98 C99 H99F 109.5 .
H99A C99 H99F 56.3 .
H99B C99 H99F 56.3 .
H99C C99 H99F 141.1 .
H99D C99 H99F 109.5 .
H99E C99 H99F 109.5 .
C97 C100 H10A 109.5 .
C97 C100 H10B 109.5 .
H10A C100 H10B 109.5 .
C97 C100 H10C 109.5 .
H10A C100 H10C 109.5 .
H10B C100 H10C 109.5 .
C97 C100 H10D 109.5 .
H10A C100 H10D 141.1 .
H10B C100 H10D 56.3 .
H10C C100 H10D 56.3 .
C97 C100 H10E 109.5 .
H10A C100 H10E 56.3 .
H10B C100 H10E 141.1 .
H10C C100 H10E 56.3 .
H10D C100 H10E 109.5 .
C97 C100 H10F 109.5 .
H10A C100 H10F 56.3 .
H10B C100 H10F 56.3 .
H10C C100 H10F 141.1 .
H10D C100 H10F 109.5 .
H10E C100 H10F 109.5 .

loop_
_geom_bond_atom_site_label_1
_geom_bond_atom_site_label_2
_geom_bond_distance
_geom_bond_site_symmetry_2
Zn1 N4 2.059(4) .
Zn1 N3 2.061(4) .
Zn1 N1 2.063(4) .
Zn1 N2 2.082(4) .
Zn1 N5 2.128(4) 4_546
N1 C1 1.311(6) .
N1 C4 1.349(6) .
N2 C6 1.336(6) .
N2 C9 1.388(6) .
N3 C11 1.358(6) .
N3 C14 1.397(6) .
N4 C16 1.357(6) .
N4 C19 1.383(6) .
C1 C20 1.444(8) .
C1 C2 1.454(7) .
C2 C3 1.343(8) .
C2 H2 0.9500 .
C3 C4 1.374(6) .
C3 H3 0.9500 .
C4 C5 1.493(7) .
C5 C6 1.398(7) .
C5 C21 1.486(8) .
C6 C7 1.417(8) .
C7 C8 1.317(8) .
C7 H7 0.9500 .
C8 C9 1.434(8) .
C8 H8 0.9500 .
C9 C10 1.393(7) .
C10 C11 1.426(8) .
C10 C26 1.488(7) .
C11 C12 1.418(7) .
C12 C13 1.354(8) .
C12 H12 0.9500 .
C13 C14 1.428(7) .
C13 H13 0.9500 .
C14 C15 1.381(7) .
C15 C16 1.414(7) .
C15 C36 1.516(8) .
C16 C17 1.472(7) .
C17 C18 1.358(7) .
C17 H17 0.9500 .
C18 C19 1.419(7) .
C18 H18 0.9500 .
C19 C20 1.434(7) .
C20 C41 1.424(7) .
C21 C25 1.343(8) .
C21 C22 1.453(8) .
C22 C23 1.336(7) .
C22 H22 0.9500 .
C23 N5 1.309(6) .
C23 H23 0.9672 .
N5 C24 1.355(7) .
N5 Zn1 2.128(4) 4_556
C24 C25 1.404(7) .
C24 H24 0.9486 .
C25 H25 0.9500 .
C26 C27 1.331(10) .
C26 C31 1.403(9) .
C27 C28 1.446(11) .
C27 H27 0.9500 .
C28 C29 1.266(16) .
C28 H28 0.9500 .
C29 O1 1.350(9) .
C29 C30 1.388(12) .
C30 C31 1.401(9) .
C30 H30 0.9500 .
C31 H31 0.9500 .
O1 C32 1.504(19) .
C32 C33 1.417(14) .
C32 C35 1.540(17) .
C32 H32 1.0000 .
C33 C34 1.504(15) .
C33 H33A 0.9900 .
C33 H33B 0.9900 .
C34 H34A 0.9800 .
C34 H34B 0.9800 .
C34 H34C 0.9800 .
C34 H34D 0.9800 .
C34 H34E 0.9800 .
C34 H34F 0.9800 .
C35 H35A 0.9800 .
C35 H35B 0.9800 .
C35 H35C 0.9800 .
C35 H35D 0.9800 .
C35 H35E 0.9800 .
C35 H35F 0.9800 .
C36 C37 1.297(8) .
C36 C40 1.388(8) .
C37 C38 1.473(8) .
C37 H37 0.9500 .
C38 N6 1.285(8) .
C38 H38 0.9500 .
N6 C39 1.415(8) .
C39 C40 1.319(8) .
C39 H39 0.9500 .
C40 H40 0.9500 .
C41 C42 1.357(9) .
C41 C46 1.506(10) .
C42 C43 1.545(10) .
C42 H42 0.9500 .
C43 C44 1.303(9) .
C43 H43 0.9500 .
C44 C45 1.359(9) .
C44 O2 1.435(7) .
C45 C46 1.377(8) .
C45 H45 0.9500 .
C46 H46 0.9500 .
O2 C47 1.424(8) .
C47 C50 1.490(10) .
C47 C48 1.512(9) .
C47 H47 1.0000 .
C48 C49 1.556(9) .
C48 H48A 0.9900 .
C48 H48B 0.9900 .
C49 H49A 0.9800 .
C49 H49B 0.9800 .
C49 H49C 0.9800 .
C50 H50A 0.9800 .
C50 H50B 0.9800 .
C50 H50C 0.9800 .
Zn2 N8 2.055(4) .
Zn2 N9 2.062(4) .
Zn2 N7 2.069(4) .
Zn2 N10 2.095(4) .
Zn2 N11 2.152(4) 4_657
N7 C54 1.370(6) .
N7 C51 1.433(6) .
N8 C59 1.369(6) .
N8 C56 1.398(6) .
N9 C61 1.369(6) .
N9 C64 1.374(6) .
N10 C69 1.381(6) .
N10 C66 1.384(6) .
C51 C70 1.403(6) .
C51 C52 1.420(7) .
C52 C53 1.310(7) .
C52 H52 0.9500 .
C53 C54 1.531(7) .
C53 H53 0.9500 .
C54 C55 1.311(7) .
C55 C56 1.406(7) .
C55 C71 1.541(7) .
C56 C57 1.450(7) .
C57 C58 1.339(8) .
C57 H57 0.9500 .
C58 C59 1.467(8) .
C58 H58 0.9500 .
C59 C60 1.394(7) .
C60 C61 1.392(8) .
C60 C76 1.494(7) .
C61 C62 1.454(7) .
C62 C63 1.350(7) .
C62 H62 0.9500 .
C63 C64 1.457(7) .
C63 H63 0.9500 .
C64 C65 1.403(6) .
C65 C66 1.405(6) .
C65 C86 1.461(6) .
C66 C67 1.408(7) .
C67 C68 1.340(7) .
C67 H67 0.9500 .
C68 C69 1.462(7) .
C68 H68 0.9500 .
C69 C70 1.368(6) .
C70 C91 1.553(6) .
C71 C75 1.295(8) .
C71 C72 1.437(7) .
C72 C73 1.359(8) .
C72 H72 0.9500 .
C73 N11 1.309(7) .
C73 H73 0.9500 .
N11 C74 1.361(7) .
N11 Zn2 2.152(4) 4_647
C74 C75 1.407(7) .
C74 H74 0.9500 .
C75 H75 0.9500 .
C76 C81 1.354(8) .
C76 C77 1.383(8) .
C77 C78 1.399(8) .
C77 H77 0.9500 .
C78 C79 1.469(9) .
C78 H78 0.9500 .
C79 C80 1.338(9) .
C79 O3 1.400(8) .
C80 C81 1.388(8) .
C80 H80 0.9500 .
C81 H81 0.9500 .
O3 C82 1.399(17) .
C82 C83 1.562(14) .
C82 C85 1.630(14) .
C82 H82 1.0000 .
C83 C84 1.497(14) .
C83 H83A 0.9900 .
C83 H83B 0.9900 .
C84 H84A 0.9800 .
C84 H84B 0.9800 .
C84 H84C 0.9800 .
C84 H84D 0.9800 .
C84 H84E 0.9800 .
C84 H84F 0.9800 .
C85 H85A 0.9800 .
C85 H85B 0.9800 .
C85 H85C 0.9800 .
C85 H85D 0.9800 .
C85 H85E 0.9800 .
C85 H85F 0.9800 .
C86 C90 1.401(7) .
C86 C87 1.445(7) .
C87 C88 1.329(7) .
C87 H87 0.9500 .
C88 N12 1.360(8) .
C88 H88 0.9500 .
N12 C89 1.289(8) .
C89 C90 1.449(8) .
C89 H89 0.9500 .
C90 H90 0.9500 .
C91 C96 1.329(7) .
C91 C92 1.361(8) .
C92 C93 1.383(7) .
C92 H92 0.9500 .
C93 C94 1.331(8) .
C93 H93 0.9500 .
C94 C95 1.345(8) .
C94 O4 1.389(6) .
C95 C96 1.416(8) .
C95 H95 0.9500 .
O4 C97 1.414(11) .
C96 H96 0.9500 .
C97 C100 1.460(11) .
C97 C98 1.562(12) .
C97 H97 1.0000 .
C98 C99 1.559(11) .
C98 H98A 0.9900 .
C98 H98B 0.9900 .
C99 H99A 0.9800 .
C99 H99B 0.9800 .
C99 H99C 0.9800 .
C99 H99D 0.9800 .
C99 H99E 0.9800 .
C99 H99F 0.9800 .
C100 H10A 0.9800 .
C100 H10B 0.9800 .
C100 H10C 0.9800 .
C100 H10D 0.9800 .
C100 H10E 0.9800 .
C100 H10F 0.9800 .

loop_
_platon_squeeze_void_nr
_platon_squeeze_void_average_x
_platon_squeeze_void_average_y
_platon_squeeze_void_average_z
_platon_squeeze_void_volume
_platon_squeeze_void_count_electrons
_platon_squeeze_void_content
1 0.000 -0.338 0.000 570 147 ' '
2 0.500 0.162 0.000 570 147 ' '
3 0.500 0.218 0.500 577 139 ' '
4 0.189 0.185 0.045 18 2 ' '
5 0.811 0.185 0.955 18 2 ' '
6 0.000 0.718 0.500 577 139 ' '
7 0.311 0.685 0.955 18 2 ' '
8 0.689 0.685 0.045 18 2 ' '
